data_4062501
_journal_name_full Organometallics
_journal_paper_doi 10.1021/om030508l
_journal_year 2004
_chemical_formula_moiety 'C24 H34 Si2'
_chemical_formula_sum 'C24 H34 Si2'
_chemical_formula_weight 378.70
_space_group_IT_number 15
_symmetry_cell_setting monoclinic
_symmetry_space_group_name_Hall '-C 2yc'
_symmetry_space_group_name_H-M 'C 1 2/c 1'
_cell_angle_alpha 90
_cell_angle_beta 94.20(2)
_cell_angle_gamma 90
_cell_formula_units_Z 8
_cell_length_a 16.004(3)
_cell_length_b 11.918(4)
_cell_length_c 24.909(4)
_cell_measurement_temperature 296.2
_cell_volume 4738(1)
_exptl_crystal_density_diffrn 1.062
_cod_original_sg_symbol_H-M 'C 2/c'
_cod_database_code 4062501

loop_
_symmetry_equiv_pos_as_xyz
x,y,z
-x,y,1/2-z
-x,-y,-z
x,-y,1/2+z
1/2+x,1/2+y,z
1/2-x,1/2+y,1/2-z
1/2-x,1/2-y,-z
1/2+x,1/2-y,1/2+z

loop_
_atom_site_label
_atom_site_type_symbol
_atom_site_fract_x
_atom_site_fract_y
_atom_site_fract_z
_atom_site_U_iso_or_equiv
_atom_site_adp_type
_atom_site_occupancy
_atom_site_calc_flag
_atom_site_refinement_flags
_atom_site_disorder_assembly
_atom_site_disorder_group
Si(1) Si 0.86026(4) 0.14724(5) 0.08864(3) 0.0539(2) Uani 1.00 d . . .
Si(2) Si 0.83120(4) 0.36084(5) 0.18231(2) 0.0496(2) Uani 1.00 d . . .
C(1) C 0.9290(1) 0.2746(2) 0.09771(8) 0.0522(5) Uani 1.00 d . . .
C(2) C 0.9191(2) 0.3481(2) 0.13776(10) 0.0572(6) Uani 1.00 d . . .
C(3) C 0.7503(1) 0.2511(2) 0.16314(9) 0.0535(5) Uani 1.00 d . . .
C(4) C 0.7604(1) 0.1717(2) 0.12204(10) 0.0559(5) Uani 1.00 d . . .
C(5) C 0.6924(2) 0.0997(3) 0.1073(1) 0.0733(8) Uani 1.00 d . . .
C(6) C 0.6183(2) 0.1052(3) 0.1318(2) 0.0835(9) Uani 1.00 d . . .
C(7) C 0.6087(2) 0.1807(3) 0.1721(2) 0.0822(9) Uani 1.00 d . . .
C(8) C 0.6744(2) 0.2537(3) 0.1878(1) 0.0695(7) Uani 1.00 d . . .
C(9) C 0.9195(2) 0.0243(2) 0.1222(1) 0.0666(7) Uani 1.00 d . . .
C(10) C 0.9943(2) -0.0083(3) 0.0902(2) 0.092(1) Uani 1.00 d . . .
C(11) C 0.9518(3) 0.0553(4) 0.1799(2) 0.092(1) Uani 1.00 d . . .
C(12) C 0.8632(3) -0.0788(3) 0.1250(3) 0.105(1) Uani 1.00 d . . .
C(13) C 0.8331(3) 0.1127(4) 0.0160(1) 0.090(1) Uani 1.00 d . . .
C(14) C 0.7864(2) 0.5069(2) 0.1693(1) 0.0639(7) Uani 1.00 d . . .
C(15) C 0.7464(3) 0.5101(4) 0.1110(2) 0.093(1) Uani 1.00 d . . .
C(16) C 0.7211(3) 0.5395(3) 0.2083(2) 0.097(1) Uani 1.00 d . . .
C(17) C 0.8568(3) 0.5939(3) 0.1749(2) 0.094(1) Uani 1.00 d . . .
C(18) C 0.8705(2) 0.3465(3) 0.2546(1) 0.0776(9) Uani 1.00 d . . .
C(19) C 1.0017(1) 0.2896(2) 0.06426(9) 0.0569(6) Uani 1.00 d . . .
C(20) C 0.9902(2) 0.3078(4) 0.0091(1) 0.097(1) Uani 1.00 d . . .
C(21) C 1.0578(3) 0.3240(5) -0.0215(2) 0.120(2) Uani 1.00 d . . .
C(22) C 1.1386(3) 0.3228(4) 0.0023(2) 0.100(1) Uani 1.00 d . . .
C(23) C 1.1508(2) 0.3028(3) 0.0562(2) 0.0817(9) Uani 1.00 d . . .
C(24) C 1.0836(2) 0.2867(2) 0.0872(1) 0.0669(7) Uani 1.00 d . . .
H(1) H 0.964(2) 0.407(3) 0.142(1) 0.0708 Uiso 1.00 calc . . .
H(2) H 0.699(2) 0.043(3) 0.077(1) 0.0968 Uiso 1.00 calc . . .
H(3) H 0.574(3) 0.052(4) 0.122(2) 0.1134 Uiso 1.00 calc . . .
H(4) H 0.561(2) 0.184(4) 0.192(2) 0.1056 Uiso 1.00 calc . . .
H(5) H 0.667(2) 0.308(3) 0.219(1) 0.0856 Uiso 1.00 calc . . .
H(6) H 1.032(3) -0.062(4) 0.113(2) 0.1240 Uiso 1.00 calc . . .
H(7) H 0.972(3) -0.035(5) 0.050(2) 0.1367 Uiso 1.00 calc . . .
H(8) H 1.033(3) 0.061(4) 0.088(2) 0.1148 Uiso 1.00 calc . . .
H(9) H 0.978(3) -0.017(4) 0.198(2) 0.1207 Uiso 1.00 calc . . .
H(10) H 1.001(3) 0.115(4) 0.181(2) 0.1217 Uiso 1.00 calc . . .
H(11) H 0.901(3) 0.065(4) 0.207(2) 0.1279 Uiso 1.00 calc . . .
H(12) H 0.811(3) -0.061(4) 0.148(2) 0.1077 Uiso 1.00 calc . . .
H(13) H 0.839(3) -0.105(5) 0.093(2) 0.1328 Uiso 1.00 calc . . .
H(14) H 0.896(3) -0.144(4) 0.144(2) 0.1256 Uiso 1.00 calc . . .
H(15) H 0.798(3) 0.055(4) 0.017(2) 0.1284 Uiso 1.00 calc . . .
H(16) H 0.803(3) 0.183(4) -0.004(2) 0.1265 Uiso 1.00 calc . . .
H(17) H 0.888(3) 0.116(4) -0.002(2) 0.0954 Uiso 1.00 calc . . .
H(18) H 0.695(3) 0.458(5) 0.112(2) 0.1349 Uiso 1.00 calc . . .
H(19) H 0.792(3) 0.491(4) 0.086(2) 0.1148 Uiso 1.00 calc . . .
H(20) H 0.721(3) 0.583(5) 0.099(2) 0.1280 Uiso 1.00 calc . . .
H(21) H 0.746(2) 0.533(3) 0.247(2) 0.0867 Uiso 1.00 calc . . .
H(22) H 0.671(2) 0.479(4) 0.207(2) 0.0997 Uiso 1.00 calc . . .
H(23) H 0.700(3) 0.616(4) 0.206(2) 0.1242 Uiso 1.00 calc . . .
H(24) H 0.835(3) 0.665(5) 0.169(2) 0.1380 Uiso 1.00 calc . . .
H(25) H 0.893(3) 0.582(4) 0.210(2) 0.1147 Uiso 1.00 calc . . .
H(26) H 0.902(3) 0.576(3) 0.146(2) 0.1072 Uiso 1.00 calc . . .
H(27) H 0.910(3) 0.400(4) 0.262(2) 0.1199 Uiso 1.00 calc . . .
H(28) H 0.819(3) 0.353(3) 0.277(2) 0.1025 Uiso 1.00 calc . . .
H(29) H 0.903(2) 0.274(4) 0.262(2) 0.1077 Uiso 1.00 calc . . .
H(30) H 0.926(3) 0.318(5) -0.012(2) 0.1402 Uiso 1.00 calc . . .
H(31) H 1.049(3) 0.339(4) -0.064(2) 0.1267 Uiso 1.00 calc . . .
H(32) H 1.185(2) 0.336(3) -0.020(2) 0.0986 Uiso 1.00 calc . . .
H(33) H 1.203(3) 0.298(4) 0.077(2) 0.1248 Uiso 1.00 calc . . .
H(34) H 1.093(2) 0.280(3) 0.125(1) 0.0812 Uiso 1.00 calc . . .

loop_
_atom_site_aniso_label
_atom_site_aniso_U_11
_atom_site_aniso_U_22
_atom_site_aniso_U_33
_atom_site_aniso_U_12
_atom_site_aniso_U_13
_atom_site_aniso_U_23
Si(1) 0.0514(3) 0.0569(4) 0.0524(3) -0.0020(2) -0.0030(2) -0.0074(2)
Si(2) 0.0505(3) 0.0549(4) 0.0436(3) -0.0049(2) 0.0045(2) -0.0019(2)
C(1) 0.0501(10) 0.059(1) 0.0482(9) 0.0026(8) 0.0049(7) 0.0024(8)
C(2) 0.056(1) 0.056(1) 0.060(1) -0.0080(9) 0.0081(9) -0.0041(9)
C(3) 0.051(1) 0.055(1) 0.054(1) -0.0024(8) 0.0026(8) 0.0048(9)
C(4) 0.049(1) 0.054(1) 0.063(1) -0.0040(8) -0.0056(9) -0.0001(9)
C(5) 0.053(1) 0.068(1) 0.098(2) -0.012(1) -0.007(1) -0.011(1)
C(6) 0.052(1) 0.080(2) 0.116(2) -0.017(1) -0.009(1) 0.003(2)
C(7) 0.053(1) 0.086(2) 0.110(2) -0.010(1) 0.015(1) 0.013(2)
C(8) 0.053(1) 0.075(2) 0.083(2) -0.006(1) 0.018(1) 0.006(1)
C(9) 0.060(1) 0.056(1) 0.083(2) -0.0021(10) 0.000(1) 0.002(1)
C(10) 0.072(2) 0.076(2) 0.128(3) 0.018(2) 0.017(2) 0.002(2)
C(11) 0.102(2) 0.090(2) 0.081(2) 0.010(2) -0.015(2) 0.020(2)
C(12) 0.084(2) 0.064(2) 0.166(4) -0.008(2) 0.008(3) 0.009(2)
C(13) 0.091(2) 0.113(3) 0.065(2) -0.003(2) -0.009(2) -0.026(2)
C(14) 0.074(1) 0.055(1) 0.064(1) 0.001(1) 0.014(1) -0.0040(10)
C(15) 0.110(3) 0.082(2) 0.085(2) 0.019(2) -0.008(2) 0.019(2)
C(16) 0.096(2) 0.072(2) 0.127(3) 0.009(2) 0.044(2) -0.016(2)
C(17) 0.110(3) 0.060(2) 0.115(3) -0.018(2) 0.028(2) -0.012(2)
C(18) 0.077(2) 0.104(2) 0.050(1) -0.008(2) -0.005(1) 0.003(1)
C(19) 0.055(1) 0.059(1) 0.058(1) -0.0017(9) 0.0122(9) 0.0018(9)
C(20) 0.075(2) 0.149(4) 0.069(2) 0.013(2) 0.018(1) 0.035(2)
C(21) 0.107(3) 0.177(5) 0.082(2) 0.015(3) 0.044(2) 0.041(3)
C(22) 0.091(2) 0.105(3) 0.112(3) 0.002(2) 0.055(2) 0.016(2)
C(23) 0.061(1) 0.073(2) 0.114(2) -0.006(1) 0.024(1) -0.004(2)
C(24) 0.057(1) 0.071(2) 0.073(1) -0.010(1) 0.009(1) -0.004(1)
